data_2219257
loop_
_publ_author_name
'Nizam Mohideen, M.'
'Rasheeth, A.'
'Huq, C. A. M. A.'
'Nizar, S. Syed'

_publ_section_title
;
 Ethyl
 6-methyl-2-oxo-4-phenyl-1,2,3,4-tetrahydropyrimidine-5-carboxylate
;
_journal_coeditor_code BT2758
_journal_issue 9
_journal_name_full 'Acta Crystallographica Section E'
_journal_page_first o1752
_journal_paper_doi 10.1107/S1600536808025610
_journal_volume 64
_journal_year 2008
_chemical_formula_iupac 'C14 H16 N2 O3'
_chemical_formula_moiety 'C14 H16 N2 O3'
_chemical_formula_sum 'C14 H16 N2 O3'
_chemical_formula_weight 260.29
_chemical_name_systematic
;
Ethyl 6-methyl-2-oxo-4-phenyl-1,2,3,4-tetrahydropyrimidine-5-carboxylate
;
_space_group_IT_number 2
_symmetry_cell_setting triclinic
_symmetry_space_group_name_Hall '-P 1'
_symmetry_space_group_name_H-M 'P -1'
_atom_sites_solution_hydrogens geom
_atom_sites_solution_primary direct
_atom_sites_solution_secondary difmap
_audit_creation_method SHELXL-97
_cell_angle_alpha 107.843(2)
_cell_angle_beta 108.6030(10)
_cell_angle_gamma 98.244(2)
_cell_formula_units_Z 2
_cell_length_a 7.5495(2)
_cell_length_b 8.9797(3)
_cell_length_c 11.0812(3)
_cell_measurement_reflns_used 5321
_cell_measurement_temperature 293(2)
_cell_measurement_theta_max 24.1
_cell_measurement_theta_min 2.5
_cell_volume 653.07(4)
_computing_cell_refinement 'APEX2 and SAINT (Bruker, 2004)'
_computing_data_collection 'APEX2 (Bruker, 2004)'
_computing_data_reduction 'SAINT (Bruker, 2004)'
_computing_molecular_graphics 'ORTEP-3 for Windows (Farrugia, 1997)'
_computing_publication_material
;
SHELXL97 (Sheldrick, 2008) and PLATON (Spek, 2003)
;
_computing_structure_refinement 'SHELXL97 (Sheldrick, 2008)'
_computing_structure_solution 'SHELXS97 (Sheldrick, 2008)'
_diffrn_ambient_temperature 293(2)
_diffrn_measured_fraction_theta_full 0.996
_diffrn_measured_fraction_theta_max 0.994
_diffrn_measurement_device_type
;
Bruker APEXII CCD area-detector
;
_diffrn_measurement_method '\w and \f'
_diffrn_radiation_monochromator graphite
_diffrn_radiation_source 'fine-focus sealed tube'
_diffrn_radiation_type MoK\a
_diffrn_radiation_wavelength 0.71073
_diffrn_reflns_av_R_equivalents 0.0231
_diffrn_reflns_av_sigmaI/netI 0.0171
_diffrn_reflns_limit_h_max 10
_diffrn_reflns_limit_h_min -9
_diffrn_reflns_limit_k_max 12
_diffrn_reflns_limit_k_min -12
_diffrn_reflns_limit_l_max 15
_diffrn_reflns_limit_l_min -15
_diffrn_reflns_number 16135
_diffrn_reflns_theta_full 25.00
_diffrn_reflns_theta_max 29.73
_diffrn_reflns_theta_min 2.47
_diffrn_standards_decay_% 0
_exptl_absorpt_coefficient_mu 0.094
_exptl_absorpt_correction_type none
_exptl_crystal_colour Colourless
_exptl_crystal_density_diffrn 1.324
_exptl_crystal_density_method 'not measured'
_exptl_crystal_description Needle
_exptl_crystal_F_000 276
_exptl_crystal_size_max 0.3
_exptl_crystal_size_mid 0.2
_exptl_crystal_size_min 0.2
_refine_diff_density_max 0.340
_refine_diff_density_min -0.326
_refine_ls_extinction_method none
_refine_ls_goodness_of_fit_ref 1.001
_refine_ls_hydrogen_treatment constr
_refine_ls_matrix_type full
_refine_ls_number_parameters 174
_refine_ls_number_reflns 3710
_refine_ls_number_restraints 0
_refine_ls_restrained_S_all 1.001
_refine_ls_R_factor_all 0.0578
_refine_ls_R_factor_gt 0.0471
_refine_ls_shift/su_max 0.000
_refine_ls_shift/su_mean 0.000
_refine_ls_structure_factor_coef Fsqd
_refine_ls_weighting_details 'calc w=1/[\s^2^(Fo^2^)+(0.0959P)^2^+0.106P] where P=(Fo^2^+2Fc^2^)/3'
_refine_ls_weighting_scheme calc
_refine_ls_wR_factor_gt 0.1458
_refine_ls_wR_factor_ref 0.1589
_reflns_number_gt 2972
_reflns_number_total 3710
_reflns_threshold_expression I>2\s(I)
_cod_data_source_file bt2758.cif
_cod_data_source_block I
_cod_depositor_comments
;
The following automatic conversions were performed:
'_exptl_absorpt_correction_type' value 'None' changed to 'none' according
to '/home/saulius/struct/CIF-dictionaries/cif_core.dic' dictionary named
'cif_core.dic' version 2.4.1 from 2010-06-29.

Automatic conversion script
Id: cif_fix_enum 1527 2010-12-29 10:47:43Z saulius 

The following automatic conversions were performed:

'_exptl_absorpt_correction_type' value 'None' changed to 'none'
according to /home/saulius/struct/CIF-dictionaries/cif_core.dic
dictionary named 'cif_core.dic' version 2.4.1 from 2010-06-29.

Automatic conversion script
Id: cif_fix_values 1715 2011-07-08 13:25:40Z adriana 
;
_cod_original_sg_symbol_H-M P-1
_cod_database_code 2219257
_cod_database_fobs_code 2219257

loop_
_symmetry_equiv_pos_as_xyz
'x, y, z'
'-x, -y, -z'

loop_
_atom_site_type_symbol
_atom_site_label
_atom_site_fract_x
_atom_site_fract_y
_atom_site_fract_z
_atom_site_U_iso_or_equiv
_atom_site_adp_type
_atom_site_calc_flag
_atom_site_refinement_flags
_atom_site_occupancy
O O1 -0.18468(12) 0.90274(12) 0.54481(10) 0.0472(2) Uani d . 1
O O2 0.51966(14) 0.59340(12) 0.67258(11) 0.0546(3) Uani d . 1
O O3 0.30937(13) 0.47104(11) 0.73822(10) 0.0473(2) Uani d . 1
N N1 -0.09885(13) 0.70875(12) 0.62494(10) 0.0389(2) Uani d . 1
H H1 -0.2165 0.6651 0.6107 0.047 Uiso calc R 1
N N2 0.10294(14) 0.85056(13) 0.55737(11) 0.0413(2) Uani d . 1
H H2 0.1288 0.9264 0.5285 0.050 Uiso calc R 1
C C1 0.2277(2) 0.89996(17) 0.91862(15) 0.0542(3) Uani d . 1
H H1A 0.2782 0.9495 0.8699 0.065 Uiso calc R 1
C C2 0.2660(3) 0.9866(2) 1.05616(17) 0.0711(5) Uani d . 1
H H2A 0.3398 1.0942 1.0982 0.085 Uiso calc R 1
C C3 0.1961(3) 0.9148(3) 1.12917(17) 0.0757(5) Uani d . 1
H H3 0.2226 0.9726 1.2212 0.091 Uiso calc R 1
C C4 0.0872(4) 0.7575(3) 1.0669(2) 0.0860(6) Uani d . 1
H H4 0.0400 0.7079 1.1170 0.103 Uiso calc R 1
C C5 0.0461(3) 0.6709(2) 0.93002(18) 0.0663(4) Uani d . 1
H H5 -0.0292 0.5638 0.8885 0.080 Uiso calc R 1
C C6 0.11595(16) 0.74226(14) 0.85451(12) 0.0380(2) Uani d . 1
C C7 0.05617(15) 0.65119(13) 0.70151(12) 0.0351(2) Uani d . 1
H H7 0.0032 0.5360 0.6808 0.042 Uiso calc R 1
C C8 -0.06779(16) 0.82505(14) 0.57613(12) 0.0363(2) Uani d . 1
C C9 0.23610(16) 0.76219(13) 0.58195(12) 0.0371(2) Uani d . 1
C C10 0.22084(15) 0.66550(13) 0.65175(11) 0.0353(2) Uani d . 1
C C11 0.3835(2) 0.7861(2) 0.52121(17) 0.0556(4) Uani d . 1
H H11A 0.5017 0.8612 0.5918 0.083 Uiso calc R 1
H H11B 0.3354 0.8286 0.4511 0.083 Uiso calc R 1
H H11C 0.4080 0.6839 0.4817 0.083 Uiso calc R 1
C C12 0.36538(16) 0.57600(13) 0.68571(12) 0.0387(2) Uani d . 1
C C13 0.4443(2) 0.37945(18) 0.77957(16) 0.0533(3) Uani d . 1
H H13A 0.5686 0.4526 0.8461 0.064 Uiso calc R 1
H H13B 0.4638 0.3116 0.7006 0.064 Uiso calc R 1
C C14 0.3605(3) 0.2774(2) 0.8412(2) 0.0736(5) Uani d . 1
H H14A 0.3373 0.3455 0.9171 0.110 Uiso calc R 1
H H14B 0.4495 0.2185 0.8729 0.110 Uiso calc R 1
H H14C 0.2403 0.2023 0.7733 0.110 Uiso calc R 1

loop_
_atom_site_aniso_label
_atom_site_aniso_U_11
_atom_site_aniso_U_22
_atom_site_aniso_U_33
_atom_site_aniso_U_12
_atom_site_aniso_U_13
_atom_site_aniso_U_23
O1 0.0364(4) 0.0620(5) 0.0619(5) 0.0227(4) 0.0271(4) 0.0348(5)
O2 0.0412(5) 0.0638(6) 0.0791(7) 0.0260(4) 0.0348(5) 0.0359(5)
O3 0.0454(5) 0.0496(5) 0.0621(6) 0.0229(4) 0.0290(4) 0.0276(4)
N1 0.0265(4) 0.0462(5) 0.0487(5) 0.0090(4) 0.0175(4) 0.0211(4)
N2 0.0337(5) 0.0488(5) 0.0569(6) 0.0163(4) 0.0268(4) 0.0281(5)
C1 0.0591(8) 0.0482(7) 0.0481(7) 0.0069(6) 0.0199(6) 0.0127(6)
C2 0.0693(11) 0.0669(9) 0.0531(8) 0.0156(8) 0.0146(7) 0.0016(7)
C3 0.0706(11) 0.1122(15) 0.0470(8) 0.0445(11) 0.0283(8) 0.0187(9)
C4 0.1003(15) 0.1211(18) 0.0684(11) 0.0388(14) 0.0585(11) 0.0462(12)
C5 0.0736(10) 0.0732(10) 0.0667(9) 0.0123(8) 0.0443(8) 0.0307(8)
C6 0.0327(5) 0.0453(6) 0.0446(6) 0.0160(4) 0.0208(4) 0.0195(5)
C7 0.0300(5) 0.0336(5) 0.0453(6) 0.0088(4) 0.0185(4) 0.0152(4)
C8 0.0290(5) 0.0425(5) 0.0397(5) 0.0100(4) 0.0162(4) 0.0150(4)
C9 0.0304(5) 0.0407(5) 0.0434(6) 0.0112(4) 0.0194(4) 0.0138(4)
C10 0.0306(5) 0.0357(5) 0.0410(5) 0.0109(4) 0.0182(4) 0.0109(4)
C11 0.0466(7) 0.0753(9) 0.0742(9) 0.0281(7) 0.0421(7) 0.0416(8)
C12 0.0353(5) 0.0382(5) 0.0436(6) 0.0133(4) 0.0184(4) 0.0116(4)
C13 0.0531(8) 0.0576(7) 0.0645(8) 0.0292(6) 0.0289(7) 0.0302(7)
C14 0.0817(12) 0.0773(11) 0.0928(13) 0.0373(9) 0.0446(10) 0.0539(10)

loop_
_atom_type_symbol
_atom_type_description
_atom_type_scat_dispersion_real
_atom_type_scat_dispersion_imag
_atom_type_scat_source
C C 0.0033 0.0016 'International Tables Vol C Tables 4.2.6.8 and 6.1.1.4'
H H 0.0000 0.0000 'International Tables Vol C Tables 4.2.6.8 and 6.1.1.4'
N N 0.0061 0.0033 'International Tables Vol C Tables 4.2.6.8 and 6.1.1.4'
O O 0.0106 0.0060 'International Tables Vol C Tables 4.2.6.8 and 6.1.1.4'

loop_
_geom_angle_atom_site_label_1
_geom_angle_atom_site_label_2
_geom_angle_atom_site_label_3
_geom_angle_site_symmetry_1
_geom_angle
C12 O3 C13 . 116.09(10)
C8 N1 C7 . 123.94(9)
C8 N1 H1 . 118.0
C7 N1 H1 . 118.0
C8 N2 C9 . 124.03(10)
C8 N2 H2 . 118.0
C9 N2 H2 . 118.0
C6 C1 C2 . 120.50(14)
C6 C1 H1A . 119.8
C2 C1 H1A . 119.8
C3 C2 C1 . 120.33(17)
C3 C2 H2A . 119.8
C1 C2 H2A . 119.8
C2 C3 C4 . 119.62(15)
C2 C3 H3 . 120.2
C4 C3 H3 . 120.2
C3 C4 C5 . 120.60(17)
C3 C4 H4 . 119.7
C5 C4 H4 . 119.7
C6 C5 C4 . 120.44(17)
C6 C5 H5 . 119.8
C4 C5 H5 . 119.8
C1 C6 C5 . 118.50(13)
C1 C6 C7 . 121.28(11)
C5 C6 C7 . 120.04(12)
N1 C7 C10 . 109.36(9)
N1 C7 C6 . 109.37(9)
C10 C7 C6 . 114.22(9)
N1 C7 H7 . 107.9
C10 C7 H7 . 107.9
C6 C7 H7 . 107.9
O1 C8 N1 . 123.84(10)
O1 C8 N2 . 120.40(10)
N1 C8 N2 . 115.72(10)
C10 C9 N2 . 119.72(10)
C10 C9 C11 . 127.49(11)
N2 C9 C11 . 112.77(10)
C9 C10 C12 . 121.18(10)
C9 C10 C7 . 120.31(10)
C12 C10 C7 . 118.47(10)
C9 C11 H11A . 109.5
C9 C11 H11B . 109.5
H11A C11 H11B . 109.5
C9 C11 H11C . 109.5
H11A C11 H11C . 109.5
H11B C11 H11C . 109.5
O2 C12 O3 1 122.18(11)
O2 C12 O3 . 122.18(11)
O2 C12 C10 1 126.44(11)
O2 C12 C10 . 126.44(11)
O3 C12 C10 . 111.36(9)
O3 C13 C14 . 107.69(12)
O3 C13 H13A . 110.2
C14 C13 H13A . 110.2
O3 C13 H13B . 110.2
C14 C13 H13B . 110.2
H13A C13 H13B . 108.5
C13 C14 H14A . 109.5
C13 C14 H14B . 109.5
H14A C14 H14B . 109.5
C13 C14 H14C . 109.5
H14A C14 H14C . 109.5
H14B C14 H14C . 109.5

loop_
_geom_bond_atom_site_label_1
_geom_bond_atom_site_label_2
_geom_bond_site_symmetry_2
_geom_bond_distance
O1 C8 . 1.2310(14)
O2 C12 . 1.2133(14)
O3 C12 . 1.3359(15)
O3 C13 . 1.4481(15)
N1 C8 . 1.3398(15)
N1 C7 . 1.4716(15)
N1 H1 . 0.8600
N2 C8 . 1.3684(14)
N2 C9 . 1.3788(14)
N2 H2 . 0.8600
C1 C6 . 1.3712(18)
C1 C2 . 1.393(2)
C1 H1A . 0.9300
C2 C3 . 1.357(3)
C2 H2A . 0.9300
C3 C4 . 1.362(3)
C3 H3 . 0.9300
C4 C5 . 1.382(3)
C4 H4 . 0.9300
C5 C6 . 1.3793(18)
C5 H5 . 0.9300
C6 C7 . 1.5176(16)
C7 C10 . 1.5168(14)
C7 H7 . 0.9800
C9 C10 . 1.3436(16)
C9 C11 . 1.4950(15)
C10 C12 . 1.4673(15)
C11 H11A . 0.9600
C11 H11B . 0.9600
C11 H11C . 0.9600
C12 O2 1 1.2133(14)
C13 C14 . 1.483(2)
C13 H13A . 0.9700
C13 H13B . 0.9700
C14 H14A . 0.9600
C14 H14B . 0.9600
C14 H14C . 0.9600

loop_
_geom_hbond_atom_site_label_D
_geom_hbond_atom_site_label_H
_geom_hbond_atom_site_label_A
_geom_hbond_site_symmetry_A
_geom_hbond_distance_DH
_geom_hbond_distance_HA
_geom_hbond_distance_DA
_geom_hbond_angle_DHA
N1 H1 O2 1_455 0.86 2.37 3.1773(13) 156.0
N2 H2 O1 2_576 0.86 2.00 2.8568(13) 178.2
C11 H11A O1 1_655 0.96 2.58 3.1785(16) 120.5
C11 H11C O2 1 0.96 2.44 2.8379(17) 104.5

loop_
_geom_torsion_atom_site_label_1
_geom_torsion_atom_site_label_2
_geom_torsion_atom_site_label_3
_geom_torsion_atom_site_label_4
_geom_torsion_site_symmetry_4
_geom_torsion
C6 C1 C2 C3 . 1.3(3)
C1 C2 C3 C4 . -0.4(3)
C2 C3 C4 C5 . -0.4(3)
C3 C4 C5 C6 . 0.4(3)
C2 C1 C6 C5 . -1.3(2)
C2 C1 C6 C7 . 173.94(13)
C4 C5 C6 C1 . 0.4(3)
C4 C5 C6 C7 . -174.83(16)
C8 N1 C7 C10 . -31.02(15)
C8 N1 C7 C6 . 94.75(12)
C1 C6 C7 N1 . -75.26(14)
C5 C6 C7 N1 . 99.89(14)
C1 C6 C7 C10 . 47.66(15)
C5 C6 C7 C10 . -137.19(13)
C7 N1 C8 O1 . -160.27(11)
C7 N1 C8 N2 . 22.03(16)
C9 N2 C8 O1 . -175.96(11)
C9 N2 C8 N1 . 1.82(17)
C8 N2 C9 C10 . -12.97(18)
C8 N2 C9 C11 . 165.78(12)
N2 C9 C10 C12 . -176.93(10)
C11 C9 C10 C12 . 4.52(19)
N2 C9 C10 C7 . 0.98(17)
C11 C9 C10 C7 . -177.57(12)
N1 C7 C10 C9 . 18.31(14)
C6 C7 C10 C9 . -104.61(12)
N1 C7 C10 C12 . -163.72(9)
C6 C7 C10 C12 . 73.35(12)
C13 O3 C12 O2 1 0.36(18)
C13 O3 C12 O2 . 0.36(18)
C13 O3 C12 C10 . -178.13(10)
C9 C10 C12 O2 1 10.07(19)
C7 C10 C12 O2 1 -167.88(12)
C9 C10 C12 O2 . 10.07(19)
C7 C10 C12 O2 . -167.88(12)
C9 C10 C12 O3 . -171.52(10)
C7 C10 C12 O3 . 10.53(14)
C12 O3 C13 C14 . 177.11(13)
